data_1502736
loop_
_publ_author_name
'Jaworska, Magdalena'
'Hrynczyszyn, Pawe\/l B'
'We\/lniak, Miros\/law'
'Wojtczak, Andrzej'
'Nowicka, Katarzyna'
'Krasi\'nski, Grzegorz'
'Kassassir, Hassan'
'Ciesielski, W\/lodzimierz'
'Potrzebowski, Marek J.'

_publ_section_title
;
 Solid state NMR spectroscopy as a precise tool for assigning the
 tautomeric form and proton position in the intramolecular bridges of
 o-hydroxy Schiff bases.
;
_journal_issue 47
_journal_name_full 'The journal of physical chemistry. A'
_journal_page_first 12522
_journal_page_last 12530
_journal_paper_doi 10.1021/jp108104g
_journal_volume 114
_journal_year 2010
_chemical_formula_sum 'C24 H25 N O2'
_chemical_formula_weight 359.45
_chemical_name_systematic
; 
 ? 
;
_space_group_IT_number 19
_symmetry_cell_setting orthorhombic
_symmetry_space_group_name_Hall 'P 2ac 2ab'
_symmetry_space_group_name_H-M 'P 21 21 21'
_atom_sites_solution_hydrogens geom
_atom_sites_solution_primary direct
_atom_sites_solution_secondary difmap
_audit_creation_method SHELXL-97
_cell_angle_alpha 90.00
_cell_angle_beta 90.00
_cell_angle_gamma 90.00
_cell_formula_units_Z 4
_cell_length_a 6.1987(15)
_cell_length_b 16.054(3)
_cell_length_c 20.033(3)
_cell_measurement_reflns_used 1463
_cell_measurement_temperature 292(2)
_cell_measurement_theta_max 28.1277
_cell_measurement_theta_min 2.3892
_cell_volume 1993.6(7)
_computing_cell_refinement 'Oxford Diffraction CrysAlis'
_computing_data_collection 'Oxford Diffraction CrysAlis'
_computing_data_reduction 'Oxford Diffraction CrysAlis'
_computing_molecular_graphics 'PLATON (Spek, 1990)'
_computing_publication_material 'CIFTAB (Sheldrick, 1997)'
_computing_structure_refinement 'SHELX-97 (Sheldrick, 1997)'
_computing_structure_solution 'SHELX-97 (Sheldrick, 1997)'
_diffrn_ambient_temperature 292(2)
_diffrn_detector_area_resol_mean 8.2564
_diffrn_measured_fraction_theta_full 0.982
_diffrn_measured_fraction_theta_max 0.982
_diffrn_measurement_device_type 'Oxford Sapphire CCD'
_diffrn_measurement_method \q/2\q
_diffrn_radiation_monochromator graphite
_diffrn_radiation_source 'fine-focus sealed tube'
_diffrn_radiation_type MoK\a
_diffrn_radiation_wavelength 0.71073
_diffrn_reflns_av_R_equivalents 0.1265
_diffrn_reflns_av_sigmaI/netI 0.0836
_diffrn_reflns_limit_h_max 7
_diffrn_reflns_limit_h_min -5
_diffrn_reflns_limit_k_max 18
_diffrn_reflns_limit_k_min -18
_diffrn_reflns_limit_l_max 18
_diffrn_reflns_limit_l_min -22
_diffrn_reflns_number 4398
_diffrn_reflns_theta_full 23.99
_diffrn_reflns_theta_max 23.99
_diffrn_reflns_theta_min 2.40
_diffrn_standards_decay_% 0
_diffrn_standards_interval_count 0
_diffrn_standards_interval_time 0
_diffrn_standards_number 0
_exptl_absorpt_coefficient_mu 0.075
_exptl_absorpt_correction_T_max 0.9817
_exptl_absorpt_correction_T_min 0.9702
_exptl_absorpt_correction_type numerical
_exptl_absorpt_process_details 'Oxford Diffraction CrysAlis'
_exptl_crystal_colour yellow
_exptl_crystal_density_diffrn 1.198
_exptl_crystal_density_method 'not measured'
_exptl_crystal_description needle
_exptl_crystal_F_000 768
_exptl_crystal_size_max 0.40
_exptl_crystal_size_mid 0.27
_exptl_crystal_size_min 0.25
_refine_diff_density_max 0.253
_refine_diff_density_min -0.270
_refine_diff_density_rms 0.063
_refine_ls_abs_structure_details 'Flack H D (1983), Acta Cryst. A39, 876-881'
_refine_ls_abs_structure_Flack 1(5)
_refine_ls_extinction_method none
_refine_ls_goodness_of_fit_ref 1.073
_refine_ls_hydrogen_treatment constr
_refine_ls_matrix_type full
_refine_ls_number_parameters 244
_refine_ls_number_reflns 2799
_refine_ls_number_restraints 12
_refine_ls_restrained_S_all 1.073
_refine_ls_R_factor_all 0.1190
_refine_ls_R_factor_gt 0.0724
_refine_ls_shift/su_max 0.000
_refine_ls_shift/su_mean 0.000
_refine_ls_structure_factor_coef Fsqd
_refine_ls_weighting_details 'calc w=1/[\s^2^(Fo^2^)+(0.0145P)^2^+4.2338P] where P=(Fo^2^+2Fc^2^)/3'
_refine_ls_weighting_scheme calc
_refine_ls_wR_factor_gt 0.1514
_refine_ls_wR_factor_ref 0.1771
_reflns_number_gt 1640
_reflns_number_total 2799
_reflns_threshold_expression >2sigma(I)
_cod_data_source_file jp108104g_si_001.cif
_cod_data_source_block mj41n
_cod_depositor_comments
;
The following automatic conversions were performed:

'_symmetry_cell_setting' value 'Orthorhombic' changed to
'orthorhombic' according to
/home/saulius/struct/CIF-dictionaries/cif_core.dic dictionary named
'cif_core.dic' version 2.4.2 from 2011-04-26.

Automatic conversion script
Id: cif_fix_values 1715 2011-07-08 13:25:40Z adriana 

The following automatic conversions were performed:

'_refine_ls_hydrogen_treatment' value 'constrained' was replaced with
the value 'constr' as specified in the replacement file
'src/cod-tools/trunk/data/replacement-values/replacement_values.lst'.

Automatic conversion script
Id: cif_fix_values 5376 2017-05-30 11:51:03Z andrius 
;
_cod_original_cell_volume 1993.5(7)
_cod_original_sg_symbol_H-M P2(1)2(1)2(1)
_cod_database_code 1502736

loop_
_symmetry_equiv_pos_as_xyz
'x, y, z'
'-x+1/2, -y, z+1/2'
'-x, y+1/2, -z+1/2'
'x+1/2, -y+1/2, -z'

loop_
_atom_site_label
_atom_site_type_symbol
_atom_site_fract_x
_atom_site_fract_y
_atom_site_fract_z
_atom_site_U_iso_or_equiv
_atom_site_adp_type
_atom_site_occupancy
_atom_site_symmetry_multiplicity
_atom_site_calc_flag
_atom_site_refinement_flags
C1 C 0.5296(10) 0.4338(4) 0.1197(3) 0.0441(16) Uani 1 1 d .
O1 O 0.7389(7) 0.4619(3) 0.1382(2) 0.0668(14) Uani 1 1 d .
H1O H 0.8272 0.4458 0.1106 0.080 Uiso 1 1 calc R
C2 C 0.3750(11) 0.4505(4) 0.1784(3) 0.0441(15) Uani 1 1 d .
H2A H 0.2289 0.4350 0.1644 0.053 Uiso 1 1 calc R
C3 C 0.3707(13) 0.5428(4) 0.2025(3) 0.0608(19) Uani 1 1 d .
H3A H 0.3953 0.5789 0.1638 0.073 Uiso 1 1 calc R
C4 C 0.5365(14) 0.5646(5) 0.2558(4) 0.087(3) Uani 1 1 d .
H4A H 0.6778 0.5491 0.2406 0.104 Uiso 1 1 calc R
H4B H 0.5036 0.5349 0.2962 0.104 Uiso 1 1 calc R
H4C H 0.5327 0.6234 0.2643 0.104 Uiso 1 1 calc R
C5 C 0.1502(15) 0.5628(6) 0.2312(5) 0.100(3) Uani 1 1 d .
H5A H 0.1381 0.5391 0.2751 0.120 Uiso 1 1 calc R
H5B H 0.0404 0.5399 0.2029 0.120 Uiso 1 1 calc R
H5C H 0.1327 0.6222 0.2339 0.120 Uiso 1 1 calc R
N1 N 0.4374(9) 0.3972(3) 0.2341(2) 0.0475(13) Uani 1 1 d .
C6 C 0.3024(11) 0.3461(4) 0.2593(3) 0.0500(17) Uani 1 1 d .
H6A H 0.1660 0.3412 0.2404 0.060 Uiso 1 1 calc R
C7 C 0.3575(12) 0.2949(4) 0.3173(3) 0.0492(17) Uani 1 1 d .
C8 C 0.5590(13) 0.3007(4) 0.3463(3) 0.0538(18) Uani 1 1 d .
O2 O 0.7172(9) 0.3481(3) 0.3203(3) 0.0832(16) Uani 1 1 d .
H2O H 0.6721 0.3723 0.2871 0.100 Uiso 1 1 calc R
C9 C 0.6016(15) 0.2545(5) 0.4044(4) 0.073(2) Uani 1 1 d .
H9A H 0.7368 0.2576 0.4243 0.088 Uiso 1 1 calc R
C10 C 0.4455(17) 0.2051(5) 0.4317(4) 0.084(3) Uani 1 1 d .
H10A H 0.4754 0.1750 0.4702 0.101 Uiso 1 1 calc R
C11 C 0.2474(16) 0.1995(4) 0.4032(4) 0.076(2) Uani 1 1 d .
H11A H 0.1427 0.1652 0.4220 0.092 Uiso 1 1 calc R
C12 C 0.2016(13) 0.2450(4) 0.3463(4) 0.071(2) Uani 1 1 d .
H12A H 0.0649 0.2419 0.3273 0.085 Uiso 1 1 calc R
C13 C 0.5395(12) 0.3392(4) 0.1056(3) 0.0499(17) Uani 1 1 d .
C14 C 0.7201(14) 0.2927(5) 0.1208(4) 0.082(3) Uani 1 1 d U
H14A H 0.8401 0.3182 0.1398 0.099 Uiso 1 1 calc R
C15 C 0.722(2) 0.2070(7) 0.1076(5) 0.103(3) Uani 1 1 d U
H15A H 0.8435 0.1748 0.1169 0.124 Uiso 1 1 calc R
C16 C 0.540(2) 0.1722(6) 0.0805(5) 0.104(4) Uani 1 1 d .
H16A H 0.5405 0.1154 0.0714 0.125 Uiso 1 1 calc R
C17 C 0.3643(19) 0.2158(5) 0.0668(4) 0.092(3) Uani 1 1 d .
H17A H 0.2431 0.1894 0.0495 0.111 Uiso 1 1 calc R
C18 C 0.3615(14) 0.3010(5) 0.0784(3) 0.069(2) Uani 1 1 d .
H18A H 0.2398 0.3321 0.0677 0.082 Uiso 1 1 calc R
C19 C 0.4637(12) 0.4789(4) 0.0552(3) 0.0519(18) Uani 1 1 d .
C20 C 0.6183(14) 0.4843(4) 0.0047(3) 0.066(2) Uani 1 1 d .
H20A H 0.7568 0.4640 0.0121 0.079 Uiso 1 1 calc R
C21 C 0.5669(18) 0.5199(5) -0.0566(4) 0.086(3) Uani 1 1 d .
H21A H 0.6701 0.5217 -0.0903 0.103 Uiso 1 1 calc R
C22 C 0.3669(18) 0.5522(5) -0.0677(4) 0.083(3) Uani 1 1 d .
H22A H 0.3352 0.5780 -0.1081 0.099 Uiso 1 1 calc R
C23 C 0.2135(15) 0.5464(5) -0.0191(4) 0.079(2) Uani 1 1 d .
H23A H 0.0761 0.5676 -0.0268 0.095 Uiso 1 1 calc R
C24 C 0.2607(13) 0.5090(4) 0.0424(3) 0.0603(19) Uani 1 1 d .
H24A H 0.1537 0.5045 0.0748 0.072 Uiso 1 1 calc R

loop_
_atom_site_aniso_label
_atom_site_aniso_U_11
_atom_site_aniso_U_22
_atom_site_aniso_U_33
_atom_site_aniso_U_23
_atom_site_aniso_U_13
_atom_site_aniso_U_12
C1 0.039(4) 0.053(4) 0.040(3) -0.006(3) 0.003(3) -0.002(3)
O1 0.042(3) 0.100(4) 0.058(3) -0.013(3) 0.008(2) -0.011(3)
C2 0.043(4) 0.049(4) 0.040(3) 0.003(3) -0.001(3) -0.002(3)
C3 0.071(5) 0.059(5) 0.052(4) -0.004(4) 0.000(4) 0.012(4)
C4 0.079(6) 0.080(6) 0.101(6) -0.029(5) 0.010(5) -0.017(5)
C5 0.076(6) 0.106(8) 0.118(7) -0.032(6) -0.015(6) 0.031(6)
N1 0.043(3) 0.053(3) 0.046(3) -0.002(3) 0.002(3) -0.004(3)
C6 0.051(4) 0.051(4) 0.048(4) -0.003(3) 0.007(3) -0.001(4)
C7 0.056(4) 0.048(4) 0.044(4) 0.005(3) 0.008(4) 0.009(3)
C8 0.057(5) 0.060(4) 0.044(4) 0.003(3) 0.005(4) 0.014(4)
O2 0.065(4) 0.104(4) 0.081(4) 0.017(3) -0.022(3) 0.003(3)
C9 0.093(7) 0.069(5) 0.057(5) 0.003(4) -0.012(5) 0.035(5)
C10 0.107(8) 0.069(6) 0.078(6) 0.018(5) 0.018(6) 0.044(6)
C11 0.091(7) 0.054(5) 0.084(6) 0.024(4) 0.020(5) 0.021(5)
C12 0.079(6) 0.051(4) 0.082(5) 0.009(4) 0.005(5) 0.006(4)
C13 0.059(4) 0.045(4) 0.046(4) 0.000(3) 0.011(4) 0.014(4)
C14 0.071(6) 0.099(6) 0.077(5) 0.005(5) 0.018(5) 0.037(5)
C15 0.126(9) 0.102(8) 0.082(6) 0.024(6) 0.032(7) 0.072(7)
C16 0.174(12) 0.060(6) 0.078(7) 0.000(5) 0.022(8) 0.024(8)
C17 0.125(9) 0.063(6) 0.089(6) -0.008(5) -0.004(6) 0.000(6)
C18 0.075(6) 0.060(5) 0.071(5) -0.011(4) -0.003(4) -0.001(4)
C19 0.064(5) 0.043(4) 0.049(4) 0.001(3) 0.002(4) -0.012(4)
C20 0.086(6) 0.056(5) 0.055(4) 0.000(4) 0.012(4) 0.004(4)
C21 0.137(9) 0.064(5) 0.056(5) 0.008(4) 0.028(6) 0.002(6)
C22 0.131(9) 0.058(5) 0.060(5) 0.013(4) -0.014(6) -0.006(6)
C23 0.099(7) 0.067(5) 0.071(5) 0.002(5) -0.023(5) -0.002(5)
C24 0.067(5) 0.058(4) 0.056(4) 0.009(4) -0.006(4) -0.007(4)

loop_
_atom_type_symbol
_atom_type_description
_atom_type_scat_dispersion_real
_atom_type_scat_dispersion_imag
_atom_type_scat_source
C C 0.0033 0.0016 'International Tables Vol C Tables 4.2.6.8 and 6.1.1.4'
H H 0.0000 0.0000 'International Tables Vol C Tables 4.2.6.8 and 6.1.1.4'
N N 0.0061 0.0033 'International Tables Vol C Tables 4.2.6.8 and 6.1.1.4'
O O 0.0106 0.0060 'International Tables Vol C Tables 4.2.6.8 and 6.1.1.4'

loop_
_geom_angle_atom_site_label_1
_geom_angle_atom_site_label_2
_geom_angle_atom_site_label_3
_geom_angle
O1 C1 C19 108.2(5)
O1 C1 C2 108.3(5)
C19 C1 C2 113.2(5)
O1 C1 C13 108.9(5)
C19 C1 C13 108.6(5)
C2 C1 C13 109.5(5)
C1 O1 H1O 109.5
N1 C2 C1 108.5(5)
N1 C2 C3 108.9(5)
C1 C2 C3 114.3(5)
N1 C2 H2A 108.3
C1 C2 H2A 108.3
C3 C2 H2A 108.3
C5 C3 C4 107.1(6)
C5 C3 C2 109.5(7)
C4 C3 C2 115.1(6)
C5 C3 H3A 108.3
C4 C3 H3A 108.3
C2 C3 H3A 108.3
C3 C4 H4A 109.5
C3 C4 H4B 109.5
H4A C4 H4B 109.5
C3 C4 H4C 109.5
H4A C4 H4C 109.5
H4B C4 H4C 109.5
C3 C5 H5A 109.5
C3 C5 H5B 109.5
H5A C5 H5B 109.5
C3 C5 H5C 109.5
H5A C5 H5C 109.5
H5B C5 H5C 109.5
C6 N1 C2 120.4(5)
N1 C6 C7 121.5(6)
N1 C6 H6A 119.3
C7 C6 H6A 119.3
C8 C7 C12 119.6(6)
C8 C7 C6 120.5(6)
C12 C7 C6 119.7(7)
O2 C8 C7 122.3(6)
O2 C8 C9 118.8(7)
C7 C8 C9 118.9(7)
C8 O2 H2O 109.5
C10 C9 C8 120.4(8)
C10 C9 H9A 119.8
C8 C9 H9A 119.8
C11 C10 C9 120.8(8)
C11 C10 H10A 119.6
C9 C10 H10A 119.6
C10 C11 C12 119.7(8)
C10 C11 H11A 120.1
C12 C11 H11A 120.1
C7 C12 C11 120.6(8)
C7 C12 H12A 119.7
C11 C12 H12A 119.7
C18 C13 C14 119.8(7)
C18 C13 C1 118.6(6)
C14 C13 C1 121.6(7)
C13 C14 C15 119.9(9)
C13 C14 H14A 120.1
C15 C14 H14A 120.1
C16 C15 C14 117.7(9)
C16 C15 H15A 121.1
C14 C15 H15A 121.1
C17 C16 C15 123.0(9)
C17 C16 H16A 118.5
C15 C16 H16A 118.5
C16 C17 C18 119.7(10)
C16 C17 H17A 120.1
C18 C17 H17A 120.1
C13 C18 C17 119.8(9)
C13 C18 H18A 120.1
C17 C18 H18A 120.1
C24 C19 C20 118.2(7)
C24 C19 C1 124.5(6)
C20 C19 C1 117.1(6)
C21 C20 C19 120.5(8)
C21 C20 H20A 119.8
C19 C20 H20A 119.8
C22 C21 C20 120.6(8)
C22 C21 H21A 119.7
C20 C21 H21A 119.7
C21 C22 C23 119.5(8)
C21 C22 H22A 120.3
C23 C22 H22A 120.3
C22 C23 C24 120.7(9)
C22 C23 H23A 119.6
C24 C23 H23A 119.6
C19 C24 C23 120.4(7)
C19 C24 H24A 119.8
C23 C24 H24A 119.8

loop_
_geom_bond_atom_site_label_1
_geom_bond_atom_site_label_2
_geom_bond_distance
C1 O1 1.423(7)
C1 C19 1.537(9)
C1 C2 1.539(8)
C1 C13 1.547(8)
O1 H1O 0.8200
C2 N1 1.459(7)
C2 C3 1.560(9)
C2 H2A 0.9800
C3 C5 1.517(11)
C3 C4 1.523(10)
C3 H3A 0.9800
C4 H4A 0.9600
C4 H4B 0.9600
C4 H4C 0.9600
C5 H5A 0.9600
C5 H5B 0.9600
C5 H5C 0.9600
N1 C6 1.276(8)
C6 C7 1.463(8)
C6 H6A 0.9300
C7 C8 1.381(9)
C7 C12 1.383(10)
C8 O2 1.346(8)
C8 C9 1.404(9)
O2 H2O 0.8200
C9 C10 1.365(11)
C9 H9A 0.9300
C10 C11 1.357(12)
C10 H10A 0.9300
C11 C12 1.384(10)
C11 H11A 0.9300
C12 H12A 0.9300
C13 C18 1.376(10)
C13 C14 1.379(10)
C14 C15 1.401(12)
C14 H14A 0.9300
C15 C16 1.371(14)
C15 H15A 0.9300
C16 C17 1.325(14)
C16 H16A 0.9300
C17 C18 1.386(10)
C17 H17A 0.9300
C18 H18A 0.9300
C19 C24 1.371(9)
C19 C20 1.396(9)
C20 C21 1.392(10)
C20 H20A 0.9300
C21 C22 1.362(12)
C21 H21A 0.9300
C22 C23 1.364(12)
C22 H22A 0.9300
C23 C24 1.402(9)
C23 H23A 0.9300
C24 H24A 0.9300

loop_
_geom_hbond_atom_site_label_D
_geom_hbond_atom_site_label_H
_geom_hbond_atom_site_label_A
_geom_hbond_distance_DH
_geom_hbond_distance_HA
_geom_hbond_distance_DA
_geom_hbond_angle_DHA
O2 H2O N1 0.82 1.84 2.571(7) 147.0

loop_
_geom_torsion_atom_site_label_1
_geom_torsion_atom_site_label_2
_geom_torsion_atom_site_label_3
_geom_torsion_atom_site_label_4
_geom_torsion
O1 C1 C2 N1 -66.8(6)
C19 C1 C2 N1 173.2(5)
C13 C1 C2 N1 51.8(7)
O1 C1 C2 C3 55.0(7)
C19 C1 C2 C3 -65.0(7)
C13 C1 C2 C3 173.6(5)
N1 C2 C3 C5 -87.7(7)
C1 C2 C3 C5 150.7(6)
N1 C2 C3 C4 32.9(8)
C1 C2 C3 C4 -88.6(7)
C1 C2 N1 C6 -122.4(6)
C3 C2 N1 C6 112.6(7)
C2 N1 C6 C7 -176.9(5)
N1 C6 C7 C8 -0.2(9)
N1 C6 C7 C12 175.1(6)
C12 C7 C8 O2 179.8(6)
C6 C7 C8 O2 -4.9(10)
C12 C7 C8 C9 0.8(10)
C6 C7 C8 C9 176.1(6)
O2 C8 C9 C10 -179.3(7)
C7 C8 C9 C10 -0.3(11)
C8 C9 C10 C11 0.2(12)
C9 C10 C11 C12 -0.7(12)
C8 C7 C12 C11 -1.3(10)
C6 C7 C12 C11 -176.6(6)
C10 C11 C12 C7 1.2(11)
O1 C1 C13 C18 -171.4(6)
C19 C1 C13 C18 -53.9(8)
C2 C1 C13 C18 70.3(7)
O1 C1 C13 C14 9.7(8)
C19 C1 C13 C14 127.3(7)
C2 C1 C13 C14 -108.6(7)
C18 C13 C14 C15 0.8(11)
C1 C13 C14 C15 179.6(7)
C13 C14 C15 C16 -0.9(13)
C14 C15 C16 C17 -0.3(16)
C15 C16 C17 C18 1.7(16)
C14 C13 C18 C17 0.5(11)
C1 C13 C18 C17 -178.4(7)
C16 C17 C18 C13 -1.8(13)
O1 C1 C19 C24 -139.6(6)
C2 C1 C19 C24 -19.6(9)
C13 C1 C19 C24 102.4(7)
O1 C1 C19 C20 44.8(7)
C2 C1 C19 C20 164.9(6)
C13 C1 C19 C20 -73.2(7)
C24 C19 C20 C21 0.5(11)
C1 C19 C20 C21 176.3(7)
C19 C20 C21 C22 1.9(13)
C20 C21 C22 C23 -2.7(13)
C21 C22 C23 C24 1.1(13)
C20 C19 C24 C23 -2.0(10)
C1 C19 C24 C23 -177.5(6)
C22 C23 C24 C19 1.3(11)
